data_7241850
loop_
_publ_author_name
'Gu\'nka, Piotr A.'
'Hanfland, Michael'
'Chen, Yu-Sheng'
'Zachara, Janusz'

_publ_section_title
;
 High-pressure and low-temperature structural study of claudetite I, a
 monoclinic layered As2O3 polymorph
;
_journal_issue 3
_journal_name_full CrystEngComm
_journal_page_first 638
_journal_page_last 644
_journal_paper_doi 10.1039/D0CE01401J
_journal_volume 23
_journal_year 2021
_chemical_formula_moiety 'As2 O3'
_chemical_formula_sum 'As2 O3'
_chemical_formula_weight 197.84
_chemical_name_common 'claudetite I'
_chemical_name_systematic
;
arsenic(III) oxide
;
_space_group_IT_number 14
_space_group_name_Hall '-P 2yn'
_space_group_name_H-M_alt 'P 1 21/n 1'
_symmetry_cell_setting monoclinic
_symmetry_space_group_name_H-M 'P 1 21/n 1'
_audit_creation_date 2020-10-21T11:54
_audit_creation_method 'created in GSAS-II'
_audit_update_record
;
2020-10-22 deposited with the CCDC.	2020-12-10 downloaded from the CCDC.
;
_cell_angle_alpha 90
_cell_angle_beta 94.607(6)
_cell_angle_gamma 90
_cell_formula_units_Z 4
_cell_length_a 4.8178(6)
_cell_length_b 11.97404(28)
_cell_length_c 4.2306(5)
_cell_measurement_pressure 1.189e7(5)
_cell_measurement_temperature 293
_cell_volume 243.27(4)
_computing_data_reduction Fit2D
_computing_structure_refinement 'GSAS-II (Toby & Von Dreele, J. Appl. Cryst. 46, 544-549, 2013)'
_diffrn_ambient_pressure 1.189e7(5)
_diffrn_ambient_temperature 293
_diffrn_detector 'Mar555 flat panel'
_diffrn_detector_type 'Mar555 flat panel'
_diffrn_measurement_device_type 'ESRF ID09A beamline'
_diffrn_radiation_monochromator Si
_diffrn_radiation_polarisn_ratio 0.9900
_diffrn_radiation_probe x-ray
_diffrn_radiation_wavelength 0.41421
_diffrn_source 'ESRF ID09A'
_diffrn_source_type synchrotron
_exptl_crystal_colour colourless
_exptl_crystal_density_diffrn 5.4019
_exptl_crystal_description 'white powder'
_pd_block_id 2020-10-21T11:54|clau1_014rietveld||id09a
_pd_calc_method 'Rietveld Refinement'
_pd_meas_number_of_points 4000
_pd_phase_name claudetiteI
_pd_prep_pressure 100.0(1)
_pd_prep_temperature 293
_pd_proc_info_datetime 2020-10-21T11:54
_pd_proc_ls_background_function
;
Background function: "chebyschev" function with 15 terms:
    721.3(18), 394(8), -7(3)e1, -8.3(6)e2, 4.09(16)e3, 6.84(11)e3, 
    -3.279(21)e4, -23018(26), 1.0125(10)e5, 3.540(10)e4, -1.5180(18)e5, 
    -2.558(8)e4, 1.1104(21)e5, 7.07(11)e3, -3.180(22)e4, 
;
_pd_proc_ls_pref_orient_corr
;
Simple spherical harmonic correction Order = 6
    Coefficients:  0:0:C(6,6) = -0.044(23); 0:0:C(4,4) = 0.701(24); 
    0:0:C(6,-2) = 0.011(28); 0:0:C(2,-2) = 0.067(14); 0:0:C(4,-4) = 0.220(22); 
    0:0:C(2,2) = 0.464(17); 0:0:C(4,0) = 0.158(20); 0:0:C(6,-6) = -0.566(30); 
    0:0:C(6,4) = 0.128(26); 0:0:C(4,2) = -0.059(20); 0:0:C(6,2) = 0.205(26); 
    0:0:C(6,-4) = -0.015(22); 0:0:C(6,0) = -0.008(30); 0:0:C(2,0) = 0.648(16); 
    0:0:C(4,-2) = -0.435(22); 
;
_pd_proc_ls_profile_function
;
Finger-Cox-Jephcoat function parameters U, V, W, X, Y, SH/L:
  peak variance(Gauss) = Utan(Th)^2^+Vtan(Th)+W:
  peak HW(Lorentz) = X/cos(Th)+Ytan(Th); SH/L = S/L+H/L
  U, V, W in (centideg)^2^, X & Y in centideg
    1.45(19)e3, -184(29), 9.5(14), 2.57(27), 20(7), 0.002, 
  Crystallite size in microns with "isotropic" model:
  parameters: Size, G/L mix
    1.000, 1.000, 
  Microstrain, "isotropic" model (10^6^ * delta Q/Q)
    parameters: Mustrain, G/L mix
    1000.000, 1.000, 

;
_pd_proc_ls_prof_R_factor 0.01717
_pd_proc_ls_prof_wR_expected 0.03496
_pd_proc_ls_prof_wR_factor 0.02801
_refine_ls_goodness_of_fit_all 0.812
_refine_ls_matrix_type full
_refine_ls_number_parameters 57
_refine_ls_R_Fsqd_factor 0.06204
_refine_ls_shift/su_max 0.0044
_refine_ls_wR_factor_obs 0.02802
_reflns_d_resolution_high 1.109
_reflns_d_resolution_low 5.987
_reflns_limit_h_max 4
_reflns_limit_h_min 0
_reflns_limit_k_max 10
_reflns_limit_k_min 0
_reflns_limit_l_max 3
_reflns_limit_l_min -3
_reflns_number_total 187
_cod_data_source_file d0ce01401j3.cif
_cod_data_source_block clau1_014rietveld
_cod_depositor_comments 'Adding full bibliography for 7241824--7241862.cif.'
_cod_original_cell_volume 243.266(15)
_cod_database_code 7241850
_refine_ls_r_f_factor 0.03853
_gsas_proc_ls_prof_r_b_factor 0.03094
_gsas_proc_ls_prof_wr_b_factor 0.05031

loop_
_space_group_symop_id
_space_group_symop_operation_xyz
1 x,y,z
2 1/2-x,1/2+y,1/2-z
3 -x,-y,-z
4 1/2+x,1/2-y,1/2+z

loop_
_atom_site_label
_atom_site_type_symbol
_atom_site_fract_x
_atom_site_fract_y
_atom_site_fract_z
_atom_site_occupancy
_atom_site_adp_type
_atom_site_U_iso_or_equiv
_atom_site_symmetry_multiplicity
As1 As 0.2798(7) 0.08807(24) 0.0634(9) 1.000 Uiso 0.0123(16) 4
As2 As 0.3303(7) 0.35646(28) 0.0264(9) 1.000 Uiso 0.0123 4
O3 O 0.4430(30) 0.2194(5) 0.127(5) 1.000 Uiso 0.0123 4
O4 O 0.6579(22) 0.4148(12) 0.1590(22) 1.000 Uiso 0.0123 4
O5 O -0.0550(26) 0.1355(18) 0.1410(25) 1.000 Uiso 0.0123 4

loop_
_atom_type_symbol
_atom_type_number_in_cell
_atom_type_scat_Cromer_Mann_a1
_atom_type_scat_Cromer_Mann_a2
_atom_type_scat_Cromer_Mann_a3
_atom_type_scat_Cromer_Mann_a4
_atom_type_scat_Cromer_Mann_b1
_atom_type_scat_Cromer_Mann_b2
_atom_type_scat_Cromer_Mann_b3
_atom_type_scat_Cromer_Mann_b4
_atom_type_scat_Cromer_Mann_c
_atom_type_scat_length_neutron
_atom_type_scat_source
_atom_type_scat_dispersion_real
_atom_type_scat_dispersion_imag
_atom_type_scat_dispersion_source
As 8 16.6723 6.0701 3.4313 4.2779 2.6345 0.2647 12.9479 47.7972 2.531 0.658 https://subversion.xray.aps.anl.gov/pyGSAS/trunk/atmdata.py 0.283 0.775 https://subversion.xray.aps.anl.gov/pyGSAS/trunk/atmdata.py
O 12 3.0485 2.2868 1.5463 0.867 13.2771 5.7011 0.3239 32.9089 0.2508 0.5805 https://subversion.xray.aps.anl.gov/pyGSAS/trunk/atmdata.py 0.002 0.002 https://subversion.xray.aps.anl.gov/pyGSAS/trunk/atmdata.py

loop_
_geom_angle_atom_site_label_1
_geom_angle_atom_site_label_2
_geom_angle_atom_site_label_3
_geom_angle
_geom_angle_site_symmetry_1
_geom_angle_site_symmetry_2
_geom_angle_site_symmetry_3
_geom_angle_publ_flag
O3 As1 O4 105.9(8) 1_555 1_555 4_454 yes
O3 As1 O5 95.0(10) 1_555 1_555 1_555 yes
O4 As1 O5 87.1(6) 4_454 1_555 1_555 yes
O3 As2 O4 92.4(6) 1_555 1_555 1_555 yes
O3 As2 O5 99.2(12) 1_555 1_555 4_554 yes
O4 As2 O5 86.2(6) 1_555 1_555 4_554 yes
As1 O3 As2 131.6(7) 1_555 1_555 1_555 yes
As1 O4 As2 121.1(7) 4_555 1_555 1_555 yes
As1 O5 As2 123.2(8) 1_555 1_555 4_455 yes

loop_
_geom_bond_atom_site_label_1
_geom_bond_atom_site_label_2
_geom_bond_distance
_geom_bond_site_symmetry_1
_geom_bond_site_symmetry_2
_geom_bond_publ_flag
As1 O3 1.769(7) 1_555 1_555 yes
As1 O4 1.764(7) 1_555 4_454 yes
As1 O5 1.765(7) 1_555 1_555 yes
As2 O3 1.770(7) 1_555 1_555 yes
As2 O4 1.775(7) 1_555 1_555 yes
As2 O5 1.766(7) 1_555 4_554 yes

loop_
_gsas_i100_meas
1.12
17.77
4.50
2.52
4.24
0.95
29.15
14.45
10.62
100.00
15.65
16.31
0.22
0.29
11.50
64.79
0.25
29.39
15.26
23.64
5.75
0.21
1.36
5.63
-0.69
30.24
5.28
27.79
4.80
0.21
3.56
-0.01
0.09
3.88
1.03
-0.00
1.36
1.62
7.97
16.75
12.98
3.24
5.21
0.06
1.41
0.01
0.19
0.39
13.69
0.29
4.71
7.59
5.16
0.49
3.08
4.03
0.56
7.33
4.01
0.00
7.58
0.47
27.89
0.01
3.07
1.41
-0.28
4.01
1.10
0.08
0.06
0.51
2.45
3.65
0.78
1.75
0.02
3.01
0.16
2.81
1.11
1.41
0.00
0.02
2.85
4.10
24.88
6.43
2.07
0.13
2.82
1.20
1.76
0.22
0.14
1.25
5.91
0.43
1.51
2.42
0.12
0.12
1.07
0.89
0.30
0.11
7.38
0.32
1.91
4.89
13.02
-0.12
2.12
6.30
2.73
2.69
0.42
0.01
0.00
0.36
0.69
0.37
2.82
0.07
0.02
1.74
10.30
0.32
2.85
0.18
0.11
0.48
0.12
0.12
2.68
1.56
-0.06
0.56
0.16
0.37
0.49
0.33
0.27
8.32
-0.06
7.19
0.06
0.36
0.04
5.44
0.74
1.18
0.07
0.06
0.31
0.67
0.08
2.91
4.16
0.00
1.48
4.43
0.19
0.23
0.49
1.12
0.01
0.38
1.68
0.11
1.04
0.93
0.01
1.47
0.43
0.05
0.42
0.21
0.30
0.00
0.02
0.00
0.17
0.00
0.04
0.26
0.17
